data_7714254
loop_
_publ_author_name
'Reusser, Esaie'
'Albrecht, Martin'

_publ_section_title
;
 Electronically flexible PYA ligands for efficient palladium-catalyzed
 \a-arylation of ketones
;
_journal_name_full 'Dalton Transactions'
_journal_paper_doi 10.1039/D3DT03182A
_journal_year 2023
_chemical_formula_moiety 'C13 H15 Cl2 N3 Pd'
_chemical_formula_sum 'C13 H15 Cl2 N3 Pd'
_chemical_formula_weight 390.58
_space_group_IT_number 14
_space_group_name_Hall '-P 2ybc'
_space_group_name_H-M_alt 'P 1 21/c 1'
_symmetry_cell_setting monoclinic
_symmetry_Int_Tables_number 14
_symmetry_space_group_name_Hall '-P 2ybc'
_symmetry_space_group_name_H-M 'P 1 21/c 1'
_atom_sites_solution_hydrogens geom
_atom_sites_solution_primary dual
_audit_creation_date 2022-09-08T18:48:41-00:00
_audit_update_record
;
2023-09-25 deposited with the CCDC.	2023-10-18 downloaded from the CCDC.
;
_cell_angle_alpha 90
_cell_angle_beta 107.9973(8)
_cell_angle_gamma 90
_cell_formula_units_Z 4
_cell_length_a 9.85526(8)
_cell_length_b 13.58959(9)
_cell_length_c 11.48119(9)
_cell_measurement_reflns_used 24412
_cell_measurement_temperature 173.01(10)
_cell_measurement_theta_max 79.838
_cell_measurement_theta_min 4.131
_cell_volume 1462.43(2)
_computing_cell_refinement 'CrysAlisPro 1.171.41.117a (Rigaku OD, 2021)'
_computing_data_collection 'CrysAlisPro 1.171.41.117a (Rigaku OD, 2021)'
_computing_data_reduction 'CrysAlisPro 1.171.41.117a (Rigaku OD, 2021)'
_computing_molecular_graphics 'Olex2 1.3 (Dolomanov et al., 2009)'
_computing_publication_material 'Olex2 1.3 (Dolomanov et al., 2009)'
_computing_structure_refinement 'SHELXL 2018/3 (Sheldrick, 2015)'
_computing_structure_solution 'SHELXT  (Sheldrick, 2015)'
_diffrn_ambient_environment N~2~
_diffrn_ambient_temperature 173.01(10)
_diffrn_detector 'Hybrid Pixel Array Detector'
_diffrn_detector_area_resol_mean 10
_diffrn_detector_type HyPix
_diffrn_measured_fraction_theta_full 1
_diffrn_measured_fraction_theta_max 0.995
_diffrn_measurement_device 'four-circle diffractometer'
_diffrn_measurement_device_type 'XtaLAB Synergy, Dualflex, HyPix'
_diffrn_measurement_method '\w scans'
_diffrn_orient_matrix_type 'CrysAlisPro convention (1999,Acta A55,543-557)'
_diffrn_orient_matrix_UB_11 -0.1043388
_diffrn_orient_matrix_UB_12 -0.0376443
_diffrn_orient_matrix_UB_13 0.0659321
_diffrn_orient_matrix_UB_21 -0.1183472
_diffrn_orient_matrix_UB_22 0.0657438
_diffrn_orient_matrix_UB_23 -0.0823201
_diffrn_orient_matrix_UB_31 -0.0458939
_diffrn_orient_matrix_UB_32 -0.0843933
_diffrn_orient_matrix_UB_33 -0.0936869
_diffrn_radiation_monochromator mirror
_diffrn_radiation_probe x-ray
_diffrn_radiation_type 'Cu K\a'
_diffrn_radiation_wavelength 1.54184
_diffrn_reflns_av_R_equivalents 0.0563
_diffrn_reflns_av_unetI/netI 0.0383
_diffrn_reflns_Laue_measured_fraction_full 1
_diffrn_reflns_Laue_measured_fraction_max 0.995
_diffrn_reflns_limit_h_max 12
_diffrn_reflns_limit_h_min -12
_diffrn_reflns_limit_k_max 17
_diffrn_reflns_limit_k_min -17
_diffrn_reflns_limit_l_max 14
_diffrn_reflns_limit_l_min -14
_diffrn_reflns_number 29939
_diffrn_reflns_point_group_measured_fraction_full 1
_diffrn_reflns_point_group_measured_fraction_max 0.995
_diffrn_reflns_theta_full 67.684
_diffrn_reflns_theta_max 79.968
_diffrn_reflns_theta_min 4.718
_diffrn_source 'micro-focus sealed X-ray tube'
_diffrn_source_type 'PhotonJet (Cu) X-ray Source'
_exptl_absorpt_coefficient_mu 13.506
_exptl_absorpt_correction_T_max 1
_exptl_absorpt_correction_T_min 0.099
_exptl_absorpt_correction_type gaussian
_exptl_absorpt_process_details
;
        CrysAlisPro 1.171.41.117a (Rigaku Oxford Diffraction, 2021)
        Numerical absorption correction based on gaussian integration over
        a multifaceted crystal model
        Empirical absorption correction using spherical harmonics,
        implemented in SCALE3 ABSPACK scaling algorithm.
;
_exptl_crystal_colour orange
_exptl_crystal_density_diffrn 1.774
_exptl_crystal_description needle
_exptl_crystal_F_000 776
_exptl_crystal_size_max 0.324
_exptl_crystal_size_mid 0.102
_exptl_crystal_size_min 0.06
_refine_diff_density_max 0.951
_refine_diff_density_min -0.713
_refine_diff_density_rms 0.111
_refine_ls_extinction_coef 0.00027(8)
_refine_ls_extinction_expression Fc^*^=kFc[1+0.001xFc^2^\l^3^/sin(2\q)]^-1/4^
_refine_ls_extinction_method 'SHELXL-2018/3 (Sheldrick 2018)'
_refine_ls_goodness_of_fit_ref 1.098
_refine_ls_hydrogen_treatment constr
_refine_ls_matrix_type full
_refine_ls_number_parameters 175
_refine_ls_number_reflns 3184
_refine_ls_number_restraints 0
_refine_ls_restrained_S_all 1.098
_refine_ls_R_factor_all 0.0308
_refine_ls_R_factor_gt 0.0307
_refine_ls_shift/su_max 0
_refine_ls_shift/su_mean 0
_refine_ls_structure_factor_coef Fsqd
_refine_ls_weighting_details 'w=1/[\s^2^(Fo^2^)+(0.0489P)^2^+1.9810P] where P=(Fo^2^+2Fc^2^)/3'
_refine_ls_weighting_scheme calc
_refine_ls_wR_factor_gt 0.0851
_refine_ls_wR_factor_ref 0.0852
_reflns_Friedel_coverage 0
_reflns_number_gt 3165
_reflns_number_total 3184
_reflns_threshold_expression 'I > 2\s(I)'
_cod_data_source_file d3dt03182a2.cif
_cod_data_source_block 22MA091_ER-0397
_cod_database_code 7714254
_shelx_estimated_absorpt_t_min 0.097
_shelx_estimated_absorpt_t_max 0.498
_shelx_shelxl_version_number 2018/3

loop_
_symmetry_equiv_pos_as_xyz
'x, y, z'
'-x, y+1/2, -z+1/2'
'-x, -y, -z'
'x, -y-1/2, z-1/2'

loop_
_atom_site_label
_atom_site_type_symbol
_atom_site_fract_x
_atom_site_fract_y
_atom_site_fract_z
_atom_site_U_iso_or_equiv
_atom_site_adp_type
_atom_site_occupancy
_atom_site_site_symmetry_order
_atom_site_calc_flag
_atom_site_refinement_flags_posn
_atom_site_refinement_flags_adp
_atom_site_refinement_flags_occupancy
_atom_site_disorder_assembly
_atom_site_disorder_group
Pd1 Pd 0.30846(2) 0.22364(2) 0.38905(2) 0.02417(10) Uani 1 1 d . . . . .
Cl2 Cl 0.09696(8) 0.23776(6) 0.43211(8) 0.03549(18) Uani 1 1 d . . . . .
Cl1 Cl 0.31840(8) 0.05528(5) 0.42334(8) 0.03502(17) Uani 1 1 d . . . . .
N1 N 0.4861(3) 0.22764(17) 0.3365(2) 0.0269(5) Uani 1 1 d . . . . .
N2 N 0.3118(3) 0.36649(17) 0.3431(2) 0.0288(5) Uani 1 1 d . . . . .
N3 N 0.1145(3) 0.4806(2) 0.2760(3) 0.0379(6) Uani 1 1 d . . . . .
C8 C 0.2546(3) 0.4689(2) 0.4871(3) 0.0310(6) Uani 1 1 d . . . . .
C5 C 0.4872(3) 0.3042(2) 0.2607(3) 0.0304(6) Uani 1 1 d . . . . .
C7 C 0.2272(3) 0.4365(2) 0.3655(3) 0.0277(5) Uani 1 1 d . . . . .
C1 C 0.5980(3) 0.1663(2) 0.3700(3) 0.0338(6) Uani 1 1 d . . . . .
H1 H 0.59644 0.112692 0.422718 0.041 Uiso 1 1 calc R U . . .
C6 C 0.3565(3) 0.3684(2) 0.2321(3) 0.0318(6) Uani 1 1 d . . . . .
H6A H 0.379251 0.436446 0.213398 0.038 Uiso 1 1 calc R U . . .
H6B H 0.280144 0.34227 0.160955 0.038 Uiso 1 1 calc R U . . .
C2 C 0.7154(4) 0.1789(3) 0.3301(3) 0.0426(8) Uani 1 1 d . . . . .
H2 H 0.794932 0.135841 0.357214 0.051 Uiso 1 1 calc R U . . .
C4 C 0.5993(4) 0.3185(2) 0.2143(3) 0.0371(7) Uani 1 1 d . . . . .
H4 H 0.596851 0.370984 0.15901 0.045 Uiso 1 1 calc R U . . .
C3 C 0.7158(4) 0.2555(3) 0.2495(4) 0.0433(8) Uani 1 1 d . . . . .
H3 H 0.794344 0.264416 0.219178 0.052 Uiso 1 1 calc R U . . .
C12 C 0.0583(4) 0.4362(3) 0.1528(3) 0.0450(8) Uani 1 1 d . . . . .
H12A H 0.119748 0.454507 0.10351 0.067 Uiso 1 1 calc R U . . .
H12B H -0.038707 0.460342 0.112935 0.067 Uiso 1 1 calc R U . . .
H12C H 0.056609 0.364436 0.160288 0.067 Uiso 1 1 calc R U . . .
C11 C 0.0427(4) 0.5594(3) 0.3041(4) 0.0478(9) Uani 1 1 d . . . . .
H11 H -0.031081 0.590359 0.241124 0.057 Uiso 1 1 calc R U . . .
C9 C 0.1788(5) 0.5462(3) 0.5125(4) 0.0481(9) Uani 1 1 d . . . . .
H9 H 0.197584 0.567439 0.59477 0.058 Uiso 1 1 calc R U . . .
C10 C 0.0759(5) 0.5935(3) 0.4206(5) 0.0567(11) Uani 1 1 d . . . . .
H10 H 0.02855 0.649683 0.438618 0.068 Uiso 1 1 calc R U . . .
C13 C 0.3691(5) 0.4212(3) 0.5862(3) 0.0512(9) Uani 1 1 d . . . . .
H13A H 0.34512 0.351822 0.592492 0.077 Uiso 1 1 calc R U . . .
H13B H 0.378617 0.454456 0.664011 0.077 Uiso 1 1 calc R U . . .
H13C H 0.459484 0.425724 0.567502 0.077 Uiso 1 1 calc R U . . .

loop_
_atom_site_aniso_label
_atom_site_aniso_U_11
_atom_site_aniso_U_22
_atom_site_aniso_U_33
_atom_site_aniso_U_23
_atom_site_aniso_U_13
_atom_site_aniso_U_12
Pd1 0.02745(14) 0.02128(14) 0.02444(14) 0.00001(6) 0.00897(9) 0.00256(6)
Cl2 0.0355(4) 0.0319(4) 0.0447(4) -0.0012(3) 0.0207(3) 0.0026(3)
Cl1 0.0386(4) 0.0227(3) 0.0452(4) 0.0030(3) 0.0151(3) 0.0034(3)
N1 0.0277(12) 0.0276(13) 0.0259(12) -0.0018(8) 0.0092(10) 0.0008(8)
N2 0.0396(13) 0.0220(11) 0.0282(12) 0.0038(9) 0.0156(10) 0.0047(9)
N3 0.0413(14) 0.0356(14) 0.0385(14) 0.0084(11) 0.0150(12) 0.0083(11)
C8 0.0414(16) 0.0259(13) 0.0275(14) -0.0063(11) 0.0133(12) -0.0034(12)
C5 0.0351(15) 0.0290(14) 0.0283(13) -0.0036(11) 0.0114(11) -0.0013(12)
C7 0.0360(14) 0.0194(12) 0.0301(14) 0.0019(10) 0.0137(11) 0.0029(10)
C1 0.0336(15) 0.0314(15) 0.0354(15) -0.0009(12) 0.0090(12) 0.0045(12)
C6 0.0385(15) 0.0289(14) 0.0305(14) 0.0042(11) 0.0143(12) 0.0050(12)
C2 0.0333(16) 0.0424(19) 0.052(2) -0.0031(15) 0.0140(14) 0.0071(13)
C4 0.0430(17) 0.0332(16) 0.0392(16) -0.0021(13) 0.0185(14) -0.0028(13)
C3 0.0366(17) 0.0467(18) 0.052(2) -0.0067(16) 0.0214(16) -0.0032(15)
C12 0.0405(17) 0.061(2) 0.0312(16) 0.0059(15) 0.0071(13) 0.0136(16)
C11 0.0481(19) 0.0337(17) 0.068(2) 0.0126(16) 0.0272(18) 0.0179(15)
C9 0.063(2) 0.0383(18) 0.053(2) -0.0178(16) 0.0323(19) -0.0084(16)
C10 0.063(2) 0.0325(18) 0.089(3) -0.0076(18) 0.044(2) 0.0083(17)
C13 0.068(3) 0.050(2) 0.0279(16) -0.0055(14) 0.0030(16) 0.0029(18)

loop_
_atom_type_symbol
_atom_type_description
_atom_type_scat_dispersion_real
_atom_type_scat_dispersion_imag
_atom_type_scat_source
C C 0.0181 0.0091 'International Tables Vol C Tables 4.2.6.8 and 6.1.1.4'
H H 0 0 'International Tables Vol C Tables 4.2.6.8 and 6.1.1.4'
Cl Cl 0.3639 0.7018 'International Tables Vol C Tables 4.2.6.8 and 6.1.1.4'
N N 0.0311 0.018 'International Tables Vol C Tables 4.2.6.8 and 6.1.1.4'
Pd Pd 0.1215 3.9337 'International Tables Vol C Tables 4.2.6.8 and 6.1.1.4'

loop_
_exptl_crystal_face_index_h
_exptl_crystal_face_index_k
_exptl_crystal_face_index_l
_exptl_crystal_face_perp_dist
0 1 1 0.1311
1 1 -1 0.0898
-1 -1 1 0.0862
1 0 -1 0.0824
-1 0 1 0.09
1 1 0 0.0445
-1 -1 0 0.0459
1 -1 -1 0.0801
-1 1 1 0.0816
-1 -1 -1 0.1178
-1 0 0 0.0497
1 1 1 0.1152
1 -1 0 0.0453
-1 1 0 0.0431
0 1 0 0.0471
0 -1 0 0.0471
0 -1 1 0.1239
5 5 -2 0.0298
6 -1 -1 0.0204
-6 2 1 0.0332

loop_
_geom_angle_atom_site_label_1
_geom_angle_atom_site_label_2
_geom_angle_atom_site_label_3
_geom_angle
_geom_angle_site_symmetry_1
_geom_angle_site_symmetry_3
_geom_angle_publ_flag
Cl2 Pd1 Cl1 92.26(3) . . ?
N1 Pd1 Cl2 172.15(7) . . ?
N1 Pd1 Cl1 94.71(7) . . ?
N2 Pd1 Cl2 93.74(7) . . ?
N2 Pd1 Cl1 172.80(7) . . ?
N2 Pd1 N1 79.06(10) . . ?
C5 N1 Pd1 113.03(19) . . ?
C1 N1 Pd1 127.5(2) . . ?
C1 N1 C5 119.4(3) . . ?
C7 N2 Pd1 124.92(19) . . ?
C7 N2 C6 121.6(2) . . ?
C6 N2 Pd1 106.12(17) . . ?
C7 N3 C12 120.5(3) . . ?
C11 N3 C7 120.8(3) . . ?
C11 N3 C12 118.3(3) . . ?
C7 C8 C13 119.4(3) . . ?
C9 C8 C7 119.9(3) . . ?
C9 C8 C13 120.6(3) . . ?
N1 C5 C6 114.0(3) . . ?
N1 C5 C4 121.4(3) . . ?
C4 C5 C6 124.5(3) . . ?
N2 C7 N3 124.3(3) . . ?
N2 C7 C8 118.2(3) . . ?
N3 C7 C8 117.5(3) . . ?
N1 C1 H1 119.1 . . ?
N1 C1 C2 121.8(3) . . ?
C2 C1 H1 119.1 . . ?
N2 C6 C5 105.4(2) . . ?
N2 C6 H6A 110.7 . . ?
N2 C6 H6B 110.7 . . ?
C5 C6 H6A 110.7 . . ?
C5 C6 H6B 110.7 . . ?
H6A C6 H6B 108.8 . . ?
C1 C2 H2 120.4 . . ?
C1 C2 C3 119.2(3) . . ?
C3 C2 H2 120.4 . . ?
C5 C4 H4 120.4 . . ?
C5 C4 C3 119.3(3) . . ?
C3 C4 H4 120.4 . . ?
C2 C3 H3 120.6 . . ?
C4 C3 C2 118.9(3) . . ?
C4 C3 H3 120.6 . . ?
N3 C12 H12A 109.5 . . ?
N3 C12 H12B 109.5 . . ?
N3 C12 H12C 109.5 . . ?
H12A C12 H12B 109.5 . . ?
H12A C12 H12C 109.5 . . ?
H12B C12 H12C 109.5 . . ?
N3 C11 H11 119.6 . . ?
C10 C11 N3 120.8(4) . . ?
C10 C11 H11 119.6 . . ?
C8 C9 H9 119.5 . . ?
C8 C9 C10 121.1(3) . . ?
C10 C9 H9 119.5 . . ?
C11 C10 C9 119.5(3) . . ?
C11 C10 H10 120.2 . . ?
C9 C10 H10 120.2 . . ?
C8 C13 H13A 109.5 . . ?
C8 C13 H13B 109.5 . . ?
C8 C13 H13C 109.5 . . ?
H13A C13 H13B 109.5 . . ?
H13A C13 H13C 109.5 . . ?
H13B C13 H13C 109.5 . . ?

loop_
_geom_bond_atom_site_label_1
_geom_bond_atom_site_label_2
_geom_bond_distance
_geom_bond_site_symmetry_2
_geom_bond_publ_flag
Pd1 Cl2 2.2940(8) . ?
Pd1 Cl1 2.3186(7) . ?
Pd1 N1 2.021(3) . ?
Pd1 N2 2.015(2) . ?
N1 C5 1.359(4) . ?
N1 C1 1.340(4) . ?
N2 C7 1.341(4) . ?
N2 C6 1.472(4) . ?
N3 C7 1.394(4) . ?
N3 C12 1.479(5) . ?
N3 C11 1.376(4) . ?
C8 C7 1.409(4) . ?
C8 C9 1.372(5) . ?
C8 C13 1.481(5) . ?
C5 C6 1.506(4) . ?
C5 C4 1.380(4) . ?
C1 H1 0.95 . ?
C1 C2 1.381(5) . ?
C6 H6A 0.99 . ?
C6 H6B 0.99 . ?
C2 H2 0.95 . ?
C2 C3 1.394(6) . ?
C4 H4 0.95 . ?
C4 C3 1.389(5) . ?
C3 H3 0.95 . ?
C12 H12A 0.98 . ?
C12 H12B 0.98 . ?
C12 H12C 0.98 . ?
C11 H11 0.95 . ?
C11 C10 1.357(6) . ?
C9 H9 0.95 . ?
C9 C10 1.376(6) . ?
C10 H10 0.95 . ?
C13 H13A 0.98 . ?
C13 H13B 0.98 . ?
C13 H13C 0.98 . ?

loop_
_geom_torsion_atom_site_label_1
_geom_torsion_atom_site_label_2
_geom_torsion_atom_site_label_3
_geom_torsion_atom_site_label_4
_geom_torsion
_geom_torsion_site_symmetry_1
_geom_torsion_site_symmetry_2
_geom_torsion_site_symmetry_3
_geom_torsion_site_symmetry_4
_geom_torsion_publ_flag
Pd1 N1 C5 C6 -0.3(3) . . . . ?
Pd1 N1 C5 C4 -179.4(2) . . . . ?
Pd1 N1 C1 C2 -178.0(2) . . . . ?
Pd1 N2 C7 N3 -108.1(3) . . . . ?
Pd1 N2 C7 C8 72.6(3) . . . . ?
Pd1 N2 C6 C5 -49.0(3) . . . . ?
N1 C5 C6 N2 32.7(3) . . . . ?
N1 C5 C4 C3 -2.4(5) . . . . ?
N1 C1 C2 C3 -2.1(5) . . . . ?
N3 C11 C10 C9 -2.6(6) . . . . ?
C8 C9 C10 C11 4.1(6) . . . . ?
C5 N1 C1 C2 0.3(5) . . . . ?
C5 C4 C3 C2 0.5(5) . . . . ?
C7 N2 C6 C5 159.7(3) . . . . ?
C7 N3 C11 C10 -2.8(5) . . . . ?
C7 C8 C9 C10 -0.2(5) . . . . ?
C1 N1 C5 C6 -178.9(3) . . . . ?
C1 N1 C5 C4 2.0(4) . . . . ?
C1 C2 C3 C4 1.7(6) . . . . ?
C6 N2 C7 N3 37.6(4) . . . . ?
C6 N2 C7 C8 -141.7(3) . . . . ?
C6 C5 C4 C3 178.6(3) . . . . ?
C4 C5 C6 N2 -148.2(3) . . . . ?
C12 N3 C7 N2 14.7(5) . . . . ?
C12 N3 C7 C8 -166.0(3) . . . . ?
C12 N3 C11 C10 169.9(4) . . . . ?
C11 N3 C7 N2 -172.8(3) . . . . ?
C11 N3 C7 C8 6.5(4) . . . . ?
C9 C8 C7 N2 174.3(3) . . . . ?
C9 C8 C7 N3 -5.0(4) . . . . ?
C13 C8 C7 N2 -3.4(5) . . . . ?
C13 C8 C7 N3 177.3(3) . . . . ?
C13 C8 C9 C10 177.4(4) . . . . ?
